data_1573253
_journal_paper_doi 10.1039/D4DT02702G
_chemical_formula_sum 'C27 H40 B2 Cu F8 N10 O2'
_chemical_formula_weight 773.85
_space_group_crystal_system monoclinic
_space_group_IT_number 14
_space_group_name_Hall '-P 2yn'
_space_group_name_H-M_alt 'P 1 21/n 1'
_atom_sites_solution_hydrogens geom
_audit_update_record
;
2024-04-09 deposited with the CCDC.	2024-11-11 downloaded from the CCDC.
;
_cell_angle_alpha 90
_cell_angle_beta 97.153(3)
_cell_angle_gamma 90
_cell_formula_units_Z 4
_cell_length_a 12.4491(4)
_cell_length_b 13.8403(3)
_cell_length_c 19.8972(6)
_cell_measurement_reflns_used 5479
_cell_measurement_temperature 100(1)
_cell_measurement_theta_max 27.0060
_cell_measurement_theta_min 3.0980
_cell_volume 3401.59(17)
_computing_cell_refinement 'CrysAlisPro 1.171.42.56a (Rigaku OD, 2022)'
_computing_data_collection 'CrysAlisPro 1.171.42.56a (Rigaku OD, 2022)'
_computing_data_reduction 'CrysAlisPro 1.171.42.56a (Rigaku OD, 2022)'
_computing_molecular_graphics 'Mercury (MacRae et al., 2009)'
_computing_publication_material 'SHELXL (Sheldrick, 2015)'
_computing_structure_refinement 'SHELXL (Sheldrick, 2015)'
_computing_structure_solution 'SHELXT (Sheldrick, 2015)'
_diffrn_ambient_environment N~2~
_diffrn_ambient_temperature 100(1)
_diffrn_detector 'CCD plate'
_diffrn_detector_area_resol_mean 16.1544
_diffrn_detector_type Eos
_diffrn_measured_fraction_theta_full 0.999
_diffrn_measured_fraction_theta_max 0.843
_diffrn_measurement_device 'four-circle diffractometer'
_diffrn_measurement_device_type 'Xcalibur, Eos'
_diffrn_radiation_monochromator graphite
_diffrn_radiation_probe x-ray
_diffrn_radiation_type 'Mo K\a'
_diffrn_radiation_wavelength 0.71073
_diffrn_reflns_av_R_equivalents 0.0401
_diffrn_reflns_av_unetI/netI 0.0610
_diffrn_reflns_Laue_measured_fraction_full 0.999
_diffrn_reflns_Laue_measured_fraction_max 0.843
_diffrn_reflns_limit_h_max 16
_diffrn_reflns_limit_h_min -14
_diffrn_reflns_limit_k_max 16
_diffrn_reflns_limit_k_min -18
_diffrn_reflns_limit_l_max 23
_diffrn_reflns_limit_l_min -23
_diffrn_reflns_number 19089
_diffrn_reflns_point_group_measured_fraction_full 0.999
_diffrn_reflns_point_group_measured_fraction_max 0.843
_diffrn_reflns_theta_full 25.242
_diffrn_reflns_theta_max 28.019
_diffrn_reflns_theta_min 2.524
_diffrn_source 'fine-focus sealed X-ray tube'
_diffrn_source_type 'Enhance (Mo) X-ray Source'
_exptl_absorpt_coefficient_mu 0.729
_exptl_absorpt_correction_T_max 1.00000
_exptl_absorpt_correction_T_min 0.98827
_exptl_absorpt_correction_type multi-scan
_exptl_absorpt_process_details
;
CrysAlisPro 1.171.42.56a (Rigaku Oxford Diffraction, 2022)
Empirical absorption correction using spherical harmonics,
implemented in SCALE3 ABSPACK scaling algorithm.
;
_exptl_crystal_colour blue
_exptl_crystal_density_diffrn 1.511
_exptl_crystal_description plate
_exptl_crystal_F_000 1596
_exptl_crystal_size_max 0.2
_exptl_crystal_size_mid 0.18
_exptl_crystal_size_min 0.07
_refine_diff_density_max 1.907
_refine_diff_density_min -0.797
_refine_diff_density_rms 0.096
_refine_ls_extinction_method none
_refine_ls_goodness_of_fit_ref 1.042
_refine_ls_hydrogen_treatment constr
_refine_ls_matrix_type full
_refine_ls_number_parameters 459
_refine_ls_number_reflns 6945
_refine_ls_number_restraints 0
_refine_ls_restrained_S_all 1.042
_refine_ls_R_factor_all 0.1054
_refine_ls_R_factor_gt 0.0692
_refine_ls_shift/su_max 0.001
_refine_ls_shift/su_mean 0.000
_refine_ls_structure_factor_coef Fsqd
_refine_ls_weighting_details 'w=1/[\s^2^(Fo^2^)+(0.0682P)^2^+10.9700P] where P=(Fo^2^+2Fc^2^)/3'
_refine_ls_weighting_scheme calc
_refine_ls_wR_factor_gt 0.1582
_refine_ls_wR_factor_ref 0.1777
_reflns_Friedel_coverage 0.000
_reflns_number_gt 4856
_reflns_number_total 6945
_reflns_threshold_expression 'I > 2\s(I)'
_cod_data_source_file d4dt02702g2.cif
_cod_data_source_block 1
_cod_original_sg_symbol_H-M 'P 21/n'
_cod_database_code 1573253
_shelx_space_group_comment
;
The symmetry employed for this shelxl refinement is uniquely defined
by the following loop, which should always be used as a source of
symmetry information in preference to the above space-group names.
They are only intended as comments.
;

loop_
_space_group_symop_operation_xyz
'x, y, z'
'-x+1/2, y+1/2, -z+1/2'
'-x, -y, -z'
'x-1/2, -y-1/2, z-1/2'

loop_
_atom_site_label
_atom_site_type_symbol
_atom_site_fract_x
_atom_site_fract_y
_atom_site_fract_z
_atom_site_U_iso_or_equiv
_atom_site_adp_type
_atom_site_occupancy
_atom_site_site_symmetry_order
_atom_site_calc_flag
_atom_site_refinement_flags_posn
_atom_site_refinement_flags_adp
_atom_site_refinement_flags_occupancy
_atom_site_disorder_assembly
_atom_site_disorder_group
Cu1 Cu 0.43654(4) 0.25586(4) 0.72586(3) 0.02188(16) Uani 1 1 d . . . . .
N1A N 0.5964(3) 0.2656(2) 0.75756(19) 0.0226(8) Uani 1 1 d . . . . .
C2A C 0.6673(4) 0.3124(3) 0.7998(2) 0.0272(10) Uani 1 1 d . . . . .
H2A H 0.649304 0.358394 0.832045 0.033 Uiso 1 1 calc R U . . .
N3A N 0.7683(3) 0.2868(3) 0.7914(2) 0.0298(9) Uani 1 1 d . . . . .
H3A H 0.827696 0.309158 0.814836 0.036 Uiso 1 1 calc R U . . .
C4A C 0.7641(4) 0.2200(3) 0.7401(2) 0.0280(11) Uani 1 1 d . . . . .
H4A H 0.823621 0.189687 0.723025 0.034 Uiso 1 1 calc R U . . .
C5A C 0.6570(4) 0.2063(3) 0.7188(2) 0.0250(10) Uani 1 1 d . . . . .
C6A C 0.5957(4) 0.1528(3) 0.6656(2) 0.0241(10) Uani 1 1 d . . . . .
H6A H 0.628288 0.109147 0.637320 0.029 Uiso 1 1 calc R U . . .
N7A N 0.4943(3) 0.1681(3) 0.65909(19) 0.0231(8) Uani 1 1 d . . . . .
N8A N 0.4199(3) 0.1314(3) 0.61050(19) 0.0246(8) Uani 1 1 d . . . . .
C9A C 0.4565(4) 0.0697(3) 0.5583(3) 0.0300(11) Uani 1 1 d . . . . .
H9AA H 0.507502 0.105612 0.533978 0.045 Uiso 1 1 calc R U . . .
H9AB H 0.394063 0.049782 0.526348 0.045 Uiso 1 1 calc R U . . .
H9AC H 0.492401 0.012401 0.579463 0.045 Uiso 1 1 calc R U . . .
C10A C 0.3141(4) 0.1553(3) 0.6163(2) 0.0227(10) Uani 1 1 d . . . . .
N11A N 0.2995(3) 0.2170(3) 0.66698(19) 0.0228(8) Uani 1 1 d . . . . .
C12A C 0.1995(4) 0.2412(3) 0.6758(2) 0.0254(10) Uani 1 1 d . . . . .
H12A H 0.189785 0.283746 0.711982 0.030 Uiso 1 1 calc R U . . .
C13A C 0.1083(4) 0.2087(3) 0.6357(3) 0.0298(11) Uani 1 1 d . . . . .
H13A H 0.037732 0.227965 0.643604 0.036 Uiso 1 1 calc R U . . .
C14A C 0.1248(4) 0.1466(3) 0.5835(2) 0.0247(10) Uani 1 1 d . . . . .
H14A H 0.064201 0.122440 0.554673 0.030 Uiso 1 1 calc R U . . .
C15A C 0.2265(4) 0.1197(3) 0.5729(2) 0.0268(10) Uani 1 1 d . . . . .
H15A H 0.237501 0.077579 0.536639 0.032 Uiso 1 1 calc R U . . .
N1B N 0.4337(3) 0.4142(3) 0.6762(2) 0.0249(8) Uani 1 1 d . . . . .
C2B C 0.4467(4) 0.4715(3) 0.6252(2) 0.0265(10) Uani 1 1 d . . . . .
H2B H 0.465314 0.450120 0.582815 0.032 Uiso 1 1 calc R U . . .
N3B N 0.4300(3) 0.5649(3) 0.6410(2) 0.0282(9) Uani 1 1 d . . . . .
H3B H 0.434758 0.614957 0.614272 0.034 Uiso 1 1 calc R U . . .
C4B C 0.4046(4) 0.5678(3) 0.7053(3) 0.0283(11) Uani 1 1 d . . . . .
H4B H 0.388745 0.623607 0.730115 0.034 Uiso 1 1 calc R U . . .
C5B C 0.4063(3) 0.4741(3) 0.7272(2) 0.0206(9) Uani 1 1 d . . . . .
C6B C 0.3848(4) 0.4365(3) 0.7910(2) 0.0218(9) Uani 1 1 d . . . . .
H6B H 0.369386 0.478236 0.826451 0.026 Uiso 1 1 calc R U . . .
N7B N 0.3871(3) 0.3439(2) 0.79888(18) 0.0198(8) Uani 1 1 d . . . . .
N8B N 0.3698(3) 0.3042(3) 0.85974(19) 0.0227(8) Uani 1 1 d . . . . .
C9B C 0.3562(4) 0.3658(3) 0.9169(2) 0.0287(11) Uani 1 1 d . . . . .
H9BA H 0.416552 0.411642 0.924051 0.043 Uiso 1 1 calc R U . . .
H9BB H 0.355046 0.326041 0.957542 0.043 Uiso 1 1 calc R U . . .
H9BC H 0.287910 0.401336 0.907716 0.043 Uiso 1 1 calc R U . . .
C10B C 0.3646(3) 0.2037(3) 0.8619(2) 0.0212(9) Uani 1 1 d . . . . .
N11B N 0.3915(3) 0.1574(2) 0.80760(19) 0.0227(8) Uani 1 1 d . . . . .
C12B C 0.3886(4) 0.0598(3) 0.8078(3) 0.0297(11) Uani 1 1 d . . . . .
H12B H 0.406443 0.026298 0.768965 0.036 Uiso 1 1 calc R U . . .
C13B C 0.3613(4) 0.0069(3) 0.8612(3) 0.0343(12) Uani 1 1 d . . . . .
H13B H 0.361112 -0.061693 0.859798 0.041 Uiso 1 1 calc R U . . .
C14B C 0.3340(4) 0.0554(3) 0.9169(3) 0.0336(12) Uani 1 1 d . . . . .
H14B H 0.314734 0.020320 0.954650 0.040 Uiso 1 1 calc R U . . .
C15B C 0.3348(4) 0.1548(3) 0.9180(2) 0.0277(10) Uani 1 1 d . . . . .
H15B H 0.315428 0.189216 0.956045 0.033 Uiso 1 1 calc R U . . .
C1F C 0.7353(4) 0.1314(3) 0.9309(3) 0.0302(11) Uani 1 1 d . . . . .
H1F H 0.744991 0.155138 0.884569 0.036 Uiso 1 1 calc R U . . .
O1F O 0.7306(3) 0.0271(2) 0.92946(17) 0.0320(8) Uani 1 1 d . . . . .
C2F C 0.6766(4) -0.0099(4) 0.8648(3) 0.0364(12) Uani 1 1 d . . . . .
H2F H 0.620641 0.037905 0.845786 0.044 Uiso 1 1 calc R U . . .
C11F C 0.6309(4) 0.1712(4) 0.9501(3) 0.0404(13) Uani 1 1 d . . . . .
H11A H 0.569876 0.143871 0.920256 0.061 Uiso 1 1 calc R U . . .
H11B H 0.630610 0.241721 0.945355 0.061 Uiso 1 1 calc R U . . .
H11C H 0.624138 0.154094 0.997173 0.061 Uiso 1 1 calc R U . . .
C12F C 0.8314(4) 0.1613(4) 0.9789(3) 0.0464(15) Uani 1 1 d . . . . .
H12C H 0.817765 0.147926 1.025488 0.070 Uiso 1 1 calc R U . . .
H12D H 0.844354 0.230567 0.973781 0.070 Uiso 1 1 calc R U . . .
H12E H 0.895173 0.124944 0.969035 0.070 Uiso 1 1 calc R U . . .
C21F C 0.7572(5) -0.0219(4) 0.8162(3) 0.0449(14) Uani 1 1 d . . . . .
H21A H 0.800240 0.037256 0.815309 0.067 Uiso 1 1 calc R U . . .
H21B H 0.719379 -0.034524 0.770850 0.067 Uiso 1 1 calc R U . . .
H21C H 0.805010 -0.076338 0.830408 0.067 Uiso 1 1 calc R U . . .
C22F C 0.6209(5) -0.1030(4) 0.8792(3) 0.0502(16) Uani 1 1 d . . . . .
H22A H 0.675172 -0.150912 0.896805 0.075 Uiso 1 1 calc R U . . .
H22B H 0.580104 -0.127275 0.837288 0.075 Uiso 1 1 calc R U . . .
H22C H 0.571166 -0.091330 0.912835 0.075 Uiso 1 1 calc R U . . .
B1C B 0.0485(4) 0.3360(4) 0.8362(3) 0.0295(12) Uani 1 1 d . . . . .
F1C F 0.1109(3) 0.4164(2) 0.82893(18) 0.0468(8) Uani 1 1 d . . . . .
F2C F 0.1086(3) 0.2701(2) 0.87720(19) 0.0527(9) Uani 1 1 d . . . . .
F3C F -0.0423(2) 0.3607(3) 0.86653(19) 0.0550(10) Uani 1 1 d . . . . .
F4C F 0.0146(3) 0.2936(2) 0.77395(16) 0.0467(8) Uani 1 1 d . . . . .
B1D B 0.6709(5) 0.5502(4) 0.9112(3) 0.0321(13) Uani 1 1 d . . . . .
F1D F 0.6785(4) 0.5311(3) 0.84451(19) 0.0809(14) Uani 1 1 d . . . . .
F2D F 0.7723(3) 0.5388(3) 0.9480(2) 0.0647(11) Uani 1 1 d . . . . .
F3D F 0.6425(3) 0.6453(2) 0.91700(18) 0.0513(9) Uani 1 1 d . . . . .
F4D F 0.5977(3) 0.4912(3) 0.9372(2) 0.0611(11) Uani 1 1 d . . . . .
C1E C 0.6099(5) 0.3050(4) 0.5364(3) 0.0437(14) Uani 1 1 d . . . . .
H1EA H 0.557394 0.262588 0.510093 0.066 Uiso 1 1 calc R U . . .
H1EB H 0.590719 0.311939 0.582421 0.066 Uiso 1 1 calc R U . . .
H1EC H 0.682475 0.276936 0.538271 0.066 Uiso 1 1 calc R U . . .
O1E O 0.6086(3) 0.3980(2) 0.50467(18) 0.0374(9) Uani 1 1 d . . . . .
H1E H 0.657497 0.432729 0.525108 0.056 Uiso 1 1 calc R U . . .

loop_
_atom_site_aniso_label
_atom_site_aniso_U_11
_atom_site_aniso_U_22
_atom_site_aniso_U_33
_atom_site_aniso_U_23
_atom_site_aniso_U_13
_atom_site_aniso_U_12
Cu1 0.0303(3) 0.0169(3) 0.0193(3) -0.0025(2) 0.0067(2) -0.0014(2)
N1A 0.0264(19) 0.0175(18) 0.026(2) 0.0013(15) 0.0107(16) -0.0001(15)
C2A 0.040(3) 0.020(2) 0.023(3) 0.0028(18) 0.009(2) -0.0047(19)
N3A 0.030(2) 0.028(2) 0.030(2) 0.0049(17) -0.0003(18) -0.0092(17)
C4A 0.027(2) 0.027(2) 0.032(3) 0.003(2) 0.011(2) 0.0020(19)
C5A 0.030(3) 0.016(2) 0.030(3) 0.0030(18) 0.009(2) 0.0015(18)
C6A 0.026(2) 0.021(2) 0.028(3) 0.0045(18) 0.011(2) 0.0033(18)
N7A 0.033(2) 0.0171(18) 0.020(2) 0.0019(15) 0.0037(16) -0.0054(15)
N8A 0.030(2) 0.0203(19) 0.025(2) -0.0042(15) 0.0063(17) -0.0011(15)
C9A 0.035(3) 0.023(2) 0.033(3) -0.007(2) 0.007(2) 0.001(2)
C10A 0.034(3) 0.015(2) 0.019(2) 0.0015(17) 0.0027(19) -0.0040(18)
N11A 0.031(2) 0.0168(18) 0.021(2) -0.0015(15) 0.0038(16) -0.0009(15)
C12A 0.037(3) 0.016(2) 0.023(2) 0.0023(18) 0.0066(19) -0.0031(19)
C13A 0.029(3) 0.021(2) 0.041(3) 0.010(2) 0.016(2) 0.0077(19)
C14A 0.031(2) 0.018(2) 0.023(2) 0.0049(18) -0.002(2) -0.0074(18)
C15A 0.036(3) 0.017(2) 0.028(3) -0.0016(18) 0.005(2) -0.0032(19)
N1B 0.030(2) 0.0182(19) 0.027(2) -0.0029(15) 0.0077(17) -0.0010(15)
C2B 0.032(3) 0.026(2) 0.023(3) -0.0015(19) 0.007(2) -0.0010(19)
N3B 0.036(2) 0.024(2) 0.026(2) 0.0104(16) 0.0076(18) 0.0025(17)
C4B 0.041(3) 0.014(2) 0.030(3) -0.0002(19) 0.009(2) -0.0012(19)
C5B 0.026(2) 0.014(2) 0.022(2) 0.0013(17) 0.0057(19) 0.0005(16)
C6B 0.027(2) 0.016(2) 0.023(2) -0.0032(17) 0.0059(19) 0.0006(17)
N7B 0.0223(19) 0.0186(19) 0.019(2) 0.0025(14) 0.0064(15) -0.0028(14)
N8B 0.035(2) 0.0170(19) 0.018(2) -0.0011(14) 0.0089(17) -0.0019(15)
C9B 0.043(3) 0.025(2) 0.020(2) -0.0056(19) 0.011(2) -0.004(2)
C10B 0.022(2) 0.021(2) 0.020(2) 0.0008(17) 0.0011(18) -0.0036(17)
N11B 0.028(2) 0.0167(18) 0.024(2) 0.0011(15) 0.0069(16) -0.0051(15)
C12B 0.035(3) 0.022(2) 0.033(3) -0.003(2) 0.006(2) -0.002(2)
C13B 0.041(3) 0.018(2) 0.044(3) 0.005(2) 0.010(2) -0.002(2)
C14B 0.036(3) 0.030(3) 0.037(3) 0.012(2) 0.013(2) -0.001(2)
C15B 0.031(3) 0.028(3) 0.026(3) 0.004(2) 0.014(2) 0.000(2)
C1F 0.047(3) 0.017(2) 0.026(3) 0.0031(19) 0.002(2) 0.001(2)
O1F 0.043(2) 0.0256(17) 0.0274(19) 0.0024(14) 0.0026(16) 0.0019(15)
C2F 0.038(3) 0.032(3) 0.035(3) -0.003(2) -0.011(2) -0.001(2)
C11F 0.038(3) 0.038(3) 0.044(3) -0.010(3) 0.000(3) 0.004(2)
C12F 0.036(3) 0.042(3) 0.059(4) -0.011(3) 0.000(3) 0.003(2)
C21F 0.068(4) 0.029(3) 0.039(3) -0.006(2) 0.011(3) 0.004(3)
C22F 0.046(3) 0.039(3) 0.064(4) -0.007(3) 0.003(3) -0.005(3)
B1C 0.026(3) 0.027(3) 0.035(3) -0.003(2) 0.002(2) 0.006(2)
F1C 0.0459(18) 0.0333(17) 0.062(2) 0.0132(15) 0.0082(16) -0.0071(14)
F2C 0.062(2) 0.0266(16) 0.063(2) 0.0071(15) -0.0178(18) -0.0073(14)
F3C 0.0329(17) 0.069(2) 0.065(2) -0.0381(19) 0.0117(16) -0.0101(15)
F4C 0.0453(19) 0.055(2) 0.0380(19) -0.0158(15) -0.0007(15) 0.0126(15)
B1D 0.033(3) 0.037(3) 0.028(3) 0.001(2) 0.007(2) 0.003(2)
F1D 0.156(4) 0.049(2) 0.040(2) -0.0146(18) 0.024(3) -0.022(2)
F2D 0.0347(18) 0.080(3) 0.079(3) 0.039(2) 0.0088(18) 0.0056(17)
F3D 0.060(2) 0.0406(19) 0.055(2) -0.0070(16) 0.0146(18) 0.0026(16)
F4D 0.0393(18) 0.065(2) 0.076(3) 0.032(2) -0.0040(18) -0.0174(16)
C1E 0.044(3) 0.038(3) 0.049(4) 0.010(3) 0.005(3) -0.003(2)
O1E 0.047(2) 0.034(2) 0.031(2) 0.0051(16) 0.0037(17) -0.0098(16)

loop_
_atom_type_symbol
_atom_type_description
_atom_type_scat_dispersion_real
_atom_type_scat_dispersion_imag
_atom_type_scat_source
C C 0.0033 0.0016 'International Tables Vol C Tables 4.2.6.8 and 6.1.1.4'
H H 0.0000 0.0000 'International Tables Vol C Tables 4.2.6.8 and 6.1.1.4'
B B 0.0013 0.0007 'International Tables Vol C Tables 4.2.6.8 and 6.1.1.4'
Cu Cu 0.3201 1.2651 'International Tables Vol C Tables 4.2.6.8 and 6.1.1.4'
F F 0.0171 0.0103 'International Tables Vol C Tables 4.2.6.8 and 6.1.1.4'
N N 0.0061 0.0033 'International Tables Vol C Tables 4.2.6.8 and 6.1.1.4'
O O 0.0106 0.0060 'International Tables Vol C Tables 4.2.6.8 and 6.1.1.4'

loop_
_geom_angle_atom_site_label_1
_geom_angle_atom_site_label_2
_geom_angle_atom_site_label_3
_geom_angle
_geom_angle_site_symmetry_1
_geom_angle_site_symmetry_3
_geom_angle_publ_flag
N7A Cu1 N1A 79.99(15) . . ?
N7A Cu1 N11A 78.47(15) . . ?
N1A Cu1 N11A 158.36(15) . . ?
N7A Cu1 N7B 175.95(15) . . ?
N1A Cu1 N7B 96.32(14) . . ?
N11A Cu1 N7B 105.27(15) . . ?
N7A Cu1 N11B 104.78(14) . . ?
N1A Cu1 N11B 98.04(14) . . ?
N11A Cu1 N11B 89.38(14) . . ?
N7B Cu1 N11B 73.95(13) . . ?
N7A Cu1 N1B 105.63(14) . . ?
N1A Cu1 N1B 91.77(14) . . ?
N11A Cu1 N1B 92.09(14) . . ?
N7B Cu1 N1B 76.01(13) . . ?
N11B Cu1 N1B 149.22(13) . . ?
C2A N1A C5A 106.0(4) . . ?
C2A N1A Cu1 142.5(3) . . ?
C5A N1A Cu1 111.4(3) . . ?
N1A C2A N3A 110.9(4) . . ?
N1A C2A H2A 124.5 . . ?
N3A C2A H2A 124.5 . . ?
C2A N3A C4A 108.8(4) . . ?
C2A N3A H3A 125.6 . . ?
C4A N3A H3A 125.6 . . ?
C5A C4A N3A 105.7(4) . . ?
C5A C4A H4A 127.2 . . ?
N3A C4A H4A 127.2 . . ?
C4A C5A N1A 108.6(4) . . ?
C4A C5A C6A 135.5(4) . . ?
N1A C5A C6A 115.7(4) . . ?
N7A C6A C5A 114.9(4) . . ?
N7A C6A H6A 122.6 . . ?
C5A C6A H6A 122.6 . . ?
C6A N7A N8A 126.4(4) . . ?
C6A N7A Cu1 117.9(3) . . ?
N8A N7A Cu1 115.6(3) . . ?
N7A N8A C10A 115.3(4) . . ?
N7A N8A C9A 118.8(4) . . ?
C10A N8A C9A 125.9(4) . . ?
N8A C9A H9AA 109.5 . . ?
N8A C9A H9AB 109.5 . . ?
H9AA C9A H9AB 109.5 . . ?
N8A C9A H9AC 109.5 . . ?
H9AA C9A H9AC 109.5 . . ?
H9AB C9A H9AC 109.5 . . ?
N11A C10A N8A 115.7(4) . . ?
N11A C10A C15A 121.2(4) . . ?
N8A C10A C15A 123.1(4) . . ?
C12A N11A C10A 118.4(4) . . ?
C12A N11A Cu1 126.7(3) . . ?
C10A N11A Cu1 114.8(3) . . ?
N11A C12A C13A 124.2(4) . . ?
N11A C12A H12A 117.9 . . ?
C13A C12A H12A 117.9 . . ?
C12A C13A C14A 116.7(4) . . ?
C12A C13A H13A 121.7 . . ?
C14A C13A H13A 121.7 . . ?
C15A C14A C13A 121.0(4) . . ?
C15A C14A H14A 119.5 . . ?
C13A C14A H14A 119.5 . . ?
C14A C15A C10A 118.5(4) . . ?
C14A C15A H15A 120.7 . . ?
C10A C15A H15A 120.7 . . ?
C2B N1B C5B 105.6(4) . . ?
C2B N1B Cu1 150.6(3) . . ?
C5B N1B Cu1 103.8(3) . . ?
N1B C2B N3B 111.1(4) . . ?
N1B C2B H2B 124.4 . . ?
N3B C2B H2B 124.4 . . ?
C2B N3B C4B 107.9(4) . . ?
C2B N3B H3B 126.0 . . ?
C4B N3B H3B 126.0 . . ?
N3B C4B C5B 106.0(4) . . ?
N3B C4B H4B 127.0 . . ?
C5B C4B H4B 127.0 . . ?
C4B C5B N1B 109.3(4) . . ?
C4B C5B C6B 129.2(4) . . ?
N1B C5B C6B 121.5(4) . . ?
N7B C6B C5B 117.8(4) . . ?
N7B C6B H6B 121.1 . . ?
C5B C6B H6B 121.1 . . ?
C6B N7B N8B 120.2(4) . . ?
C6B N7B Cu1 120.5(3) . . ?
N8B N7B Cu1 118.8(3) . . ?
N7B N8B C10B 116.1(4) . . ?
N7B N8B C9B 120.3(3) . . ?
C10B N8B C9B 123.6(4) . . ?
N8B C9B H9BA 109.5 . . ?
N8B C9B H9BB 109.5 . . ?
H9BA C9B H9BB 109.5 . . ?
N8B C9B H9BC 109.5 . . ?
H9BA C9B H9BC 109.5 . . ?
H9BB C9B H9BC 109.5 . . ?
N11B C10B N8B 116.0(4) . . ?
N11B C10B C15B 122.2(4) . . ?
N8B C10B C15B 121.8(4) . . ?
C10B N11B C12B 118.0(4) . . ?
C10B N11B Cu1 113.9(3) . . ?
C12B N11B Cu1 128.1(3) . . ?
N11B C12B C13B 123.1(5) . . ?
N11B C12B H12B 118.5 . . ?
C13B C12B H12B 118.5 . . ?
C12B C13B C14B 118.4(5) . . ?
C12B C13B H13B 120.8 . . ?
C14B C13B H13B 120.8 . . ?
C13B C14B C15B 120.0(5) . . ?
C13B C14B H14B 120.0 . . ?
C15B C14B H14B 120.0 . . ?
C14B C15B C10B 118.3(5) . . ?
C14B C15B H15B 120.9 . . ?
C10B C15B H15B 120.9 . . ?
O1F C1F C12F 108.5(4) . . ?
O1F C1F C11F 109.7(4) . . ?
C12F C1F C11F 112.6(4) . . ?
O1F C1F H1F 108.7 . . ?
C12F C1F H1F 108.7 . . ?
C11F C1F H1F 108.7 . . ?
C1F O1F C2F 112.3(4) . . ?
O1F C2F C21F 109.7(4) . . ?
O1F C2F C22F 107.6(5) . . ?
C21F C2F C22F 113.0(5) . . ?
O1F C2F H2F 108.8 . . ?
C21F C2F H2F 108.8 . . ?
C22F C2F H2F 108.8 . . ?
C1F C11F H11A 109.5 . . ?
C1F C11F H11B 109.5 . . ?
H11A C11F H11B 109.5 . . ?
C1F C11F H11C 109.5 . . ?
H11A C11F H11C 109.5 . . ?
H11B C11F H11C 109.5 . . ?
C1F C12F H12C 109.5 . . ?
C1F C12F H12D 109.5 . . ?
H12C C12F H12D 109.5 . . ?
C1F C12F H12E 109.5 . . ?
H12C C12F H12E 109.5 . . ?
H12D C12F H12E 109.5 . . ?
C2F C21F H21A 109.5 . . ?
C2F C21F H21B 109.5 . . ?
H21A C21F H21B 109.5 . . ?
C2F C21F H21C 109.5 . . ?
H21A C21F H21C 109.5 . . ?
H21B C21F H21C 109.5 . . ?
C2F C22F H22A 109.5 . . ?
C2F C22F H22B 109.5 . . ?
H22A C22F H22B 109.5 . . ?
C2F C22F H22C 109.5 . . ?
H22A C22F H22C 109.5 . . ?
H22B C22F H22C 109.5 . . ?
F1C B1C F2C 109.0(4) . . ?
F1C B1C F4C 111.1(5) . . ?
F2C B1C F4C 109.3(4) . . ?
F1C B1C F3C 110.4(4) . . ?
F2C B1C F3C 108.4(5) . . ?
F4C B1C F3C 108.6(4) . . ?
F1D B1D F3D 108.5(5) . . ?
F1D B1D F4D 112.4(5) . . ?
F3D B1D F4D 110.4(5) . . ?
F1D B1D F2D 108.8(5) . . ?
F3D B1D F2D 107.0(5) . . ?
F4D B1D F2D 109.6(5) . . ?
O1E C1E H1EA 109.5 . . ?
O1E C1E H1EB 109.5 . . ?
H1EA C1E H1EB 109.5 . . ?
O1E C1E H1EC 109.5 . . ?
H1EA C1E H1EC 109.5 . . ?
H1EB C1E H1EC 109.5 . . ?
C1E O1E H1E 109.5 . . ?

loop_
_geom_bond_atom_site_label_1
_geom_bond_atom_site_label_2
_geom_bond_distance
_geom_bond_site_symmetry_2
_geom_bond_publ_flag
Cu1 N7A 1.999(4) . ?
Cu1 N1A 2.016(4) . ?
Cu1 N11A 2.019(4) . ?
Cu1 N7B 2.049(4) . ?
Cu1 N11B 2.246(4) . ?
Cu1 N1B 2.401(4) . ?
N1A C2A 1.311(6) . ?
N1A C5A 1.409(6) . ?
C2A N3A 1.336(6) . ?
C2A H2A 0.9500 . ?
N3A C4A 1.373(6) . ?
N3A H3A 0.8800 . ?
C4A C5A 1.362(7) . ?
C4A H4A 0.9500 . ?
C5A C6A 1.432(7) . ?
C6A N7A 1.271(6) . ?
C6A H6A 0.9500 . ?
N7A N8A 1.352(5) . ?
N8A C10A 1.377(6) . ?
N8A C9A 1.461(6) . ?
C9A H9AA 0.9800 . ?
C9A H9AB 0.9800 . ?
C9A H9AC 0.9800 . ?
C10A N11A 1.351(6) . ?
C10A C15A 1.394(6) . ?
N11A C12A 1.322(6) . ?
C12A C13A 1.378(7) . ?
C12A H12A 0.9500 . ?
C13A C14A 1.382(7) . ?
C13A H13A 0.9500 . ?
C14A C15A 1.362(7) . ?
C14A H14A 0.9500 . ?
C15A H15A 0.9500 . ?
N1B C2B 1.314(6) . ?
N1B C5B 1.386(6) . ?
C2B N3B 1.353(6) . ?
C2B H2B 0.9500 . ?
N3B C4B 1.357(6) . ?
N3B H3B 0.8800 . ?
C4B C5B 1.367(6) . ?
C4B H4B 0.9500 . ?
C5B C6B 1.426(6) . ?
C6B N7B 1.291(5) . ?
C6B H6B 0.9500 . ?
N7B N8B 1.371(5) . ?
N8B C10B 1.393(6) . ?
N8B C9B 1.447(6) . ?
C9B H9BA 0.9800 . ?
C9B H9BB 0.9800 . ?
C9B H9BC 0.9800 . ?
C10B N11B 1.334(6) . ?
C10B C15B 1.396(6) . ?
N11B C12B 1.351(6) . ?
C12B C13B 1.368(7) . ?
C12B H12B 0.9500 . ?
C13B C14B 1.374(7) . ?
C13B H13B 0.9500 . ?
C14B C15B 1.375(7) . ?
C14B H14B 0.9500 . ?
C15B H15B 0.9500 . ?
C1F O1F 1.444(5) . ?
C1F C12F 1.494(7) . ?
C1F C11F 1.505(7) . ?
C1F H1F 1.0000 . ?
O1F C2F 1.467(6) . ?
C2F C21F 1.487(8) . ?
C2F C22F 1.508(8) . ?
C2F H2F 1.0000 . ?
C11F H11A 0.9800 . ?
C11F H11B 0.9800 . ?
C11F H11C 0.9800 . ?
C12F H12C 0.9800 . ?
C12F H12D 0.9800 . ?
C12F H12E 0.9800 . ?
C21F H21A 0.9800 . ?
C21F H21B 0.9800 . ?
C21F H21C 0.9800 . ?
C22F H22A 0.9800 . ?
C22F H22B 0.9800 . ?
C22F H22C 0.9800 . ?
B1C F1C 1.374(6) . ?
B1C F2C 1.381(6) . ?
B1C F4C 1.388(6) . ?
B1C F3C 1.389(6) . ?
B1D F1D 1.367(7) . ?
B1D F3D 1.372(7) . ?
B1D F4D 1.372(7) . ?
B1D F2D 1.388(7) . ?
C1E O1E 1.432(6) . ?
C1E H1EA 0.9800 . ?
C1E H1EB 0.9800 . ?
C1E H1EC 0.9800 . ?
O1E H1E 0.8400 . ?

loop_
_geom_torsion_atom_site_label_1
_geom_torsion_atom_site_label_2
_geom_torsion_atom_site_label_3
_geom_torsion_atom_site_label_4
_geom_torsion
_geom_torsion_site_symmetry_1
_geom_torsion_site_symmetry_2
_geom_torsion_site_symmetry_3
_geom_torsion_site_symmetry_4
_geom_torsion_publ_flag
C5A N1A C2A N3A -0.6(5) . . . . ?
Cu1 N1A C2A N3A -175.1(4) . . . . ?
N1A C2A N3A C4A 0.7(5) . . . . ?
C2A N3A C4A C5A -0.5(5) . . . . ?
N3A C4A C5A N1A 0.1(5) . . . . ?
N3A C4A C5A C6A 175.2(5) . . . . ?
C2A N1A C5A C4A 0.3(5) . . . . ?
Cu1 N1A C5A C4A 176.7(3) . . . . ?
C2A N1A C5A C6A -175.9(4) . . . . ?
Cu1 N1A C5A C6A 0.5(5) . . . . ?
C4A C5A C6A N7A -172.9(5) . . . . ?
N1A C5A C6A N7A 1.9(6) . . . . ?
C5A C6A N7A N8A 175.7(4) . . . . ?
C5A C6A N7A Cu1 -3.6(5) . . . . ?
C6A N7A N8A C10A 177.1(4) . . . . ?
Cu1 N7A N8A C10A -3.7(5) . . . . ?
C6A N7A N8A C9A -1.7(6) . . . . ?
Cu1 N7A N8A C9A 177.6(3) . . . . ?
N7A N8A C10A N11A 4.1(5) . . . . ?
C9A N8A C10A N11A -177.3(4) . . . . ?
N7A N8A C10A C15A -176.4(4) . . . . ?
C9A N8A C10A C15A 2.2(7) . . . . ?
N8A C10A N11A C12A -178.8(4) . . . . ?
C15A C10A N11A C12A 1.7(6) . . . . ?
N8A C10A N11A Cu1 -2.6(5) . . . . ?
C15A C10A N11A Cu1 177.9(3) . . . . ?
C10A N11A C12A C13A -1.0(7) . . . . ?
Cu1 N11A C12A C13A -176.7(3) . . . . ?
N11A C12A C13A C14A 0.2(7) . . . . ?
C12A C13A C14A C15A 0.0(7) . . . . ?
C13A C14A C15A C10A 0.7(7) . . . . ?
N11A C10A C15A C14A -1.5(7) . . . . ?
N8A C10A C15A C14A 179.0(4) . . . . ?
C5B N1B C2B N3B 0.5(5) . . . . ?
Cu1 N1B C2B N3B -177.8(5) . . . . ?
N1B C2B N3B C4B -0.2(6) . . . . ?
C2B N3B C4B C5B -0.1(5) . . . . ?
N3B C4B C5B N1B 0.4(5) . . . . ?
N3B C4B C5B C6B -179.6(4) . . . . ?
C2B N1B C5B C4B -0.6(5) . . . . ?
Cu1 N1B C5B C4B 178.6(3) . . . . ?
C2B N1B C5B C6B 179.4(4) . . . . ?
Cu1 N1B C5B C6B -1.4(5) . . . . ?
C4B C5B C6B N7B 177.1(5) . . . . ?
N1B C5B C6B N7B -2.9(7) . . . . ?
C5B C6B N7B N8B 178.3(4) . . . . ?
C5B C6B N7B Cu1 6.7(6) . . . . ?
C6B N7B N8B C10B 174.7(4) . . . . ?
Cu1 N7B N8B C10B -13.5(5) . . . . ?
C6B N7B N8B C9B -4.2(6) . . . . ?
Cu1 N7B N8B C9B 167.6(3) . . . . ?
N7B N8B C10B N11B 8.8(6) . . . . ?
C9B N8B C10B N11B -172.4(4) . . . . ?
N7B N8B C10B C15B -172.3(4) . . . . ?
C9B N8B C10B C15B 6.6(7) . . . . ?
N8B C10B N11B C12B 179.3(4) . . . . ?
C15B C10B N11B C12B 0.4(7) . . . . ?
N8B C10B N11B Cu1 -0.7(5) . . . . ?
C15B C10B N11B Cu1 -179.7(3) . . . . ?
C10B N11B C12B C13B -1.1(7) . . . . ?
Cu1 N11B C12B C13B 179.0(4) . . . . ?
N11B C12B C13B C14B 0.9(8) . . . . ?
C12B C13B C14B C15B 0.0(8) . . . . ?
C13B C14B C15B C10B -0.6(8) . . . . ?
N11B C10B C15B C14B 0.4(7) . . . . ?
N8B C10B C15B C14B -178.4(4) . . . . ?
C12F C1F O1F C2F -152.8(4) . . . . ?
C11F C1F O1F C2F 83.9(5) . . . . ?
C1F O1F C2F C21F 87.8(5) . . . . ?
C1F O1F C2F C22F -148.8(4) . . . . ?
